data_7119323
loop_
_publ_author_name
'Song, Bo'
'Yu, Chang-Bin'
'Ji, Yue'
'Chen, Mu-Wang'
'Zhou, Yong-Gui'

_publ_section_title
;
 Synthesis of chiral sultams via palladium-catalyzed intramolecular
 asymmetric reductive amination.
;
_journal_issue 10
_journal_name_full 'Chemical communications (Cambridge, England)'
_journal_page_first 1704
_journal_page_last 1707
_journal_paper_doi 10.1039/c6cc09493g
_journal_volume 53
_journal_year 2017
_chemical_absolute_configuration ad
_chemical_formula_sum 'C14 H19 N O2 S'
_chemical_formula_weight 265.36
_chemical_name_systematic
; 
 ? 
;
_space_group_crystal_system orthorhombic
_space_group_IT_number 19
_space_group_name_Hall 'P 2ac 2ab'
_space_group_name_H-M_alt 'P 21 21 21'
_symmetry_space_group_name_Hall 'P 2ac 2ab'
_symmetry_space_group_name_H-M 'P 21 21 21'
_atom_sites_solution_hydrogens mixed
_audit_creation_method SHELXL-2013
_audit_update_record
;
2016-09-29 deposited with the CCDC.
2017-01-05 downloaded from the CCDC.
;
_cell_angle_alpha 90
_cell_angle_beta 90
_cell_angle_gamma 90
_cell_formula_units_Z 8
_cell_length_a 10.1064(10)
_cell_length_b 12.4748(12)
_cell_length_c 21.895(2)
_cell_measurement_reflns_used 3271
_cell_measurement_temperature 293(2)
_cell_measurement_theta_max 40.592
_cell_measurement_theta_min 5.187
_cell_volume 2760.4(5)
_computing_cell_refinement 'Bruker SMART'
_computing_data_collection 'Bruker SMART'
_computing_data_reduction 'Bruker SHELXTL'
_computing_molecular_graphics 'Bruker SHELXTL'
_computing_publication_material 'Bruker SHELXTL'
_computing_structure_refinement 'SHELXL-2013 (Sheldrick, 2013)'
_computing_structure_solution 'Bruker SHELXTL'
_diffrn_ambient_temperature 293(2)
_diffrn_measured_fraction_theta_full 1.000
_diffrn_measured_fraction_theta_max 1.000
_diffrn_measurement_device_type 'CCD area detector'
_diffrn_measurement_method 'phi and omega scans'
_diffrn_radiation_type MoK\a
_diffrn_radiation_wavelength 0.71073
_diffrn_reflns_av_R_equivalents 0.0445
_diffrn_reflns_av_unetI/netI 0.0462
_diffrn_reflns_Laue_measured_fraction_full 1.000
_diffrn_reflns_Laue_measured_fraction_max 1.000
_diffrn_reflns_limit_h_max 12
_diffrn_reflns_limit_h_min -12
_diffrn_reflns_limit_k_max 13
_diffrn_reflns_limit_k_min -15
_diffrn_reflns_limit_l_max 26
_diffrn_reflns_limit_l_min -25
_diffrn_reflns_number 15954
_diffrn_reflns_point_group_measured_fraction_full 1.000
_diffrn_reflns_point_group_measured_fraction_max 1.000
_diffrn_reflns_theta_full 25.242
_diffrn_reflns_theta_max 25.500
_diffrn_reflns_theta_min 1.860
_exptl_absorpt_coefficient_mu 0.229
_exptl_absorpt_correction_T_max 0.7456
_exptl_absorpt_correction_T_min 0.6460
_exptl_absorpt_correction_type multi-scan
_exptl_absorpt_process_details sadabs
_exptl_crystal_colour colorless
_exptl_crystal_density_diffrn 1.277
_exptl_crystal_description prismatic
_exptl_crystal_F_000 1136
_exptl_crystal_size_max 0.220
_exptl_crystal_size_mid 0.170
_exptl_crystal_size_min 0.130
_refine_diff_density_max 0.232
_refine_diff_density_min -0.160
_refine_diff_density_rms 0.041
_refine_ls_abs_structure_details
; 
 Flack x determined using 1535 quotients [(I+)-(I-)]/[(I+)+(I-)] 
 (Parsons and Flack (2004), Acta Cryst. A60, s61). 
;
_refine_ls_abs_structure_Flack 0.05(4)
_refine_ls_extinction_method none
_refine_ls_goodness_of_fit_ref 1.046
_refine_ls_hydrogen_treatment mixed
_refine_ls_matrix_type full
_refine_ls_number_parameters 333
_refine_ls_number_reflns 5135
_refine_ls_number_restraints 2
_refine_ls_restrained_S_all 1.046
_refine_ls_R_factor_all 0.0587
_refine_ls_R_factor_gt 0.0451
_refine_ls_shift/su_max 0.001
_refine_ls_shift/su_mean 0.000
_refine_ls_structure_factor_coef Fsqd
_refine_ls_weighting_details 'w=1/[\s^2^(Fo^2^)+(0.0549P)^2^] where P=(Fo^2^+2Fc^2^)/3'
_refine_ls_weighting_scheme calc
_refine_ls_wR_factor_gt 0.1001
_refine_ls_wR_factor_ref 0.1070
_reflns_Friedel_coverage 0.763
_reflns_Friedel_fraction_full 1.000
_reflns_Friedel_fraction_max 1.000
_reflns_number_gt 4162
_reflns_number_total 5135
_reflns_threshold_expression 'I > 2\s(I)'
_cod_data_source_file c6cc09493g2.cif
_cod_data_source_block cd16554
_cod_depositor_comments
;
Adding full bibliography for 7119322--7119323.cif.

2017-11-19
Z value and formula fixed to values more according to usual
chemical conventions.                 miguel
;
_cod_original_formula_sum 'C28 H38 N2 O4 S2'
_cod_original_formula_weight 530.72
_cod_original_formula_units_Z 4
_cod_database_code 7119323
_shelx_space_group_comment
; 
The symmetry employed for this shelxl refinement is uniquely defined 
by the following loop, which should always be used as a source of 
symmetry information in preference to the above space-group names. 
They are only intended as comments. 
;
_shelx_estimated_absorpt_t_min 0.951
_shelx_estimated_absorpt_t_max 0.971
_shelxl_version_number 2013-4

loop_
_space_group_symop_operation_xyz
'x, y, z'
'-x+1/2, -y, z+1/2'
'-x, y+1/2, -z+1/2'
'x+1/2, -y+1/2, -z'

loop_
_atom_site_label
_atom_site_type_symbol
_atom_site_fract_x
_atom_site_fract_y
_atom_site_fract_z
_atom_site_U_iso_or_equiv
_atom_site_adp_type
_atom_site_occupancy
_atom_site_site_symmetry_order
_atom_site_calc_flag
_atom_site_refinement_flags_posn
_atom_site_refinement_flags_adp
S1 S 0.81673(9) 0.74520(7) 0.89231(4) 0.0507(3) Uani 1 1 d . .
S2 S 0.45904(9) 0.72359(8) 0.78279(4) 0.0486(3) Uani 1 1 d . .
N1 N 0.8508(3) 0.7583(3) 0.82093(14) 0.0516(8) Uani 1 1 d D .
N2 N 0.4728(3) 0.6366(3) 0.83659(14) 0.0497(8) Uani 1 1 d D .
O1 O 0.7418(3) 0.6492(2) 0.89939(13) 0.0630(8) Uani 1 1 d . .
O2 O 0.9359(3) 0.7555(2) 0.92624(11) 0.0663(7) Uani 1 1 d . .
O3 O 0.3741(3) 0.6806(2) 0.73719(11) 0.0669(8) Uani 1 1 d . .
O4 O 0.5887(2) 0.7549(2) 0.76478(10) 0.0585(7) Uani 1 1 d . .
C1 C 0.7140(4) 0.8540(3) 0.90903(16) 0.0472(9) Uani 1 1 d . .
C2 C 0.6294(4) 0.8468(3) 0.95834(16) 0.0534(10) Uani 1 1 d . .
H2 H 0.6268 0.7843 0.9815 0.064 Uiso 1 1 calc R U
C3 C 0.5499(5) 0.9305(3) 0.97310(18) 0.0631(11) Uani 1 1 d . .
H3 H 0.4925 0.9263 1.0062 0.076 Uiso 1 1 calc R U
C4 C 0.5561(5) 1.0221(4) 0.93802(19) 0.0651(12) Uani 1 1 d . .
H4 H 0.5037 1.0806 0.9483 0.078 Uiso 1 1 calc R U
C5 C 0.6373(5) 1.0287(3) 0.88868(19) 0.0600(11) Uani 1 1 d . .
H5 H 0.6378 1.0912 0.8655 0.072 Uiso 1 1 calc R U
C6 C 0.7192(4) 0.9448(3) 0.87214(17) 0.0489(9) Uani 1 1 d . .
C7 C 0.7986(5) 0.9522(3) 0.81431(18) 0.0592(11) Uani 1 1 d . .
H7A H 0.8443 1.0206 0.8144 0.071 Uiso 1 1 calc R U
H7B H 0.7372 0.9532 0.7803 0.071 Uiso 1 1 calc R U
C8 C 0.9006(4) 0.8651(3) 0.80201(17) 0.0506(9) Uani 1 1 d . .
H8 H 0.9801 0.8813 0.8260 0.061 Uiso 1 1 calc R U
C9 C 0.9401(4) 0.8583(3) 0.73507(17) 0.0540(10) Uani 1 1 d . .
H9 H 0.8610 0.8362 0.7125 0.065 Uiso 1 1 calc R U
C10 C 0.9840(5) 0.9646(4) 0.7083(2) 0.0748(13) Uani 1 1 d . .
H10A H 1.0608 0.9902 0.7305 0.090 Uiso 1 1 calc R U
H10B H 0.9137 1.0168 0.7134 0.090 Uiso 1 1 calc R U
C11 C 1.0182(6) 0.9557(4) 0.6410(2) 0.0865(16) Uani 1 1 d . .
H11A H 0.9394 0.9372 0.6180 0.104 Uiso 1 1 calc R U
H11B H 1.0499 1.0244 0.6263 0.104 Uiso 1 1 calc R U
C12 C 1.1224(6) 0.8721(5) 0.6306(3) 0.1031(18) Uani 1 1 d . .
H12A H 1.2040 0.8940 0.6504 0.124 Uiso 1 1 calc R U
H12B H 1.1394 0.8653 0.5872 0.124 Uiso 1 1 calc R U
C13 C 1.0790(7) 0.7654(5) 0.6558(2) 0.1048(19) Uani 1 1 d . .
H13A H 1.1495 0.7135 0.6504 0.126 Uiso 1 1 calc R U
H13B H 1.0023 0.7403 0.6333 0.126 Uiso 1 1 calc R U
C14 C 1.0445(5) 0.7740(4) 0.7233(2) 0.0853(14) Uani 1 1 d . .
H14A H 1.0126 0.7052 0.7378 0.102 Uiso 1 1 calc R U
H14B H 1.1236 0.7918 0.7463 0.102 Uiso 1 1 calc R U
C15 C 0.3775(4) 0.8327(3) 0.81639(16) 0.0471(9) Uani 1 1 d . .
C16 C 0.3827(4) 0.9316(3) 0.78796(19) 0.0611(11) Uani 1 1 d . .
H16 H 0.4332 0.9405 0.7528 0.073 Uiso 1 1 calc R U
C17 C 0.3139(5) 1.0162(4) 0.8114(2) 0.0705(12) Uani 1 1 d . .
H17 H 0.3174 1.0828 0.7924 0.085 Uiso 1 1 calc R U
C18 C 0.2402(5) 1.0026(4) 0.8630(2) 0.0719(12) Uani 1 1 d . .
H18 H 0.1940 1.0604 0.8793 0.086 Uiso 1 1 calc R U
C19 C 0.2336(4) 0.9045(3) 0.8909(2) 0.0642(11) Uani 1 1 d . .
H19 H 0.1809 0.8963 0.9255 0.077 Uiso 1 1 calc R U
C20 C 0.3037(4) 0.8172(3) 0.86882(17) 0.0505(9) Uani 1 1 d . .
C21 C 0.2994(4) 0.7123(3) 0.90364(18) 0.0612(11) Uani 1 1 d . .
H21A H 0.3514 0.7206 0.9406 0.073 Uiso 1 1 calc R U
H21B H 0.2087 0.6993 0.9160 0.073 Uiso 1 1 calc R U
C22 C 0.3487(4) 0.6146(3) 0.87022(17) 0.0530(10) Uani 1 1 d . .
H22 H 0.2817 0.5972 0.8394 0.064 Uiso 1 1 calc R U
C23 C 0.3632(4) 0.5150(3) 0.91082(17) 0.0546(10) Uani 1 1 d . .
H23 H 0.2766 0.5031 0.9297 0.066 Uiso 1 1 calc R U
C24 C 0.4609(6) 0.5258(3) 0.96235(19) 0.0693(12) Uani 1 1 d . .
H24A H 0.4387 0.5882 0.9867 0.083 Uiso 1 1 calc R U
H24B H 0.5488 0.5364 0.9457 0.083 Uiso 1 1 calc R U
C25 C 0.4607(7) 0.4269(4) 1.0029(2) 0.0846(15) Uani 1 1 d . .
H25A H 0.3752 0.4200 1.0226 0.102 Uiso 1 1 calc R U
H25B H 0.5273 0.4348 1.0344 0.102 Uiso 1 1 calc R U
C26 C 0.4891(7) 0.3264(4) 0.9657(2) 0.102(2) Uani 1 1 d . .
H26A H 0.5784 0.3298 0.9496 0.123 Uiso 1 1 calc R U
H26B H 0.4829 0.2639 0.9919 0.123 Uiso 1 1 calc R U
C27 C 0.3930(7) 0.3156(4) 0.9140(2) 0.105(2) Uani 1 1 d . .
H27A H 0.3048 0.3041 0.9302 0.126 Uiso 1 1 calc R U
H27B H 0.4164 0.2538 0.8894 0.126 Uiso 1 1 calc R U
C28 C 0.3933(6) 0.4160(3) 0.8740(2) 0.0787(14) Uani 1 1 d . .
H28A H 0.4792 0.4237 0.8548 0.094 Uiso 1 1 calc R U
H28B H 0.3276 0.4082 0.8419 0.094 Uiso 1 1 calc R U
H2A H 0.538(3) 0.644(3) 0.8578(14) 0.041(11) Uiso 1 1 d D .
H1A H 0.788(3) 0.747(3) 0.8004(14) 0.038(10) Uiso 1 1 d D .

loop_
_atom_site_aniso_label
_atom_site_aniso_U_11
_atom_site_aniso_U_22
_atom_site_aniso_U_33
_atom_site_aniso_U_23
_atom_site_aniso_U_13
_atom_site_aniso_U_12
S1 0.0512(5) 0.0463(5) 0.0544(5) 0.0134(5) -0.0061(4) 0.0009(5)
S2 0.0477(5) 0.0620(6) 0.0361(4) -0.0038(4) 0.0020(4) -0.0043(5)
N1 0.0477(19) 0.0497(18) 0.0575(19) 0.0055(17) -0.0074(16) -0.0022(17)
N2 0.046(2) 0.059(2) 0.0444(18) -0.0060(14) 0.0016(16) -0.0055(18)
O1 0.0660(18) 0.0444(14) 0.0786(19) 0.0158(14) 0.0067(15) 0.0012(13)
O2 0.0554(16) 0.0757(19) 0.0677(16) 0.0200(15) -0.0172(13) 0.0083(16)
O3 0.0699(19) 0.086(2) 0.0448(15) -0.0125(13) -0.0065(14) -0.0087(17)
O4 0.0488(15) 0.0785(18) 0.0481(14) 0.0079(14) 0.0095(11) -0.0016(15)
C1 0.052(2) 0.049(2) 0.041(2) 0.0041(16) -0.0137(17) -0.0033(18)
C2 0.061(3) 0.055(2) 0.044(2) 0.0095(18) -0.0103(19) 0.002(2)
C3 0.075(3) 0.069(3) 0.045(2) -0.001(2) 0.003(2) 0.003(3)
C4 0.076(3) 0.060(3) 0.059(3) -0.004(2) 0.001(2) 0.016(2)
C5 0.080(3) 0.044(2) 0.056(2) 0.0057(19) -0.008(2) 0.004(2)
C6 0.055(2) 0.046(2) 0.045(2) 0.0046(16) -0.0100(18) -0.0046(19)
C7 0.070(3) 0.048(2) 0.059(2) 0.0113(18) 0.001(2) -0.007(2)
C8 0.047(2) 0.051(2) 0.055(2) 0.0111(17) -0.0059(18) -0.0075(19)
C9 0.046(2) 0.059(2) 0.058(2) 0.0101(18) -0.0060(18) -0.002(2)
C10 0.077(3) 0.068(3) 0.079(3) 0.011(2) 0.011(3) -0.018(3)
C11 0.095(4) 0.089(4) 0.076(3) 0.021(3) 0.019(3) -0.019(3)
C12 0.090(4) 0.137(5) 0.082(4) 0.018(4) 0.029(3) 0.008(4)
C13 0.125(5) 0.102(4) 0.087(3) 0.014(3) 0.038(3) 0.037(4)
C14 0.089(3) 0.092(3) 0.075(3) 0.023(3) 0.018(3) 0.027(3)
C15 0.043(2) 0.058(2) 0.0403(19) -0.0004(17) -0.0049(16) -0.0056(19)
C16 0.054(3) 0.074(3) 0.056(2) 0.010(2) 0.003(2) -0.005(2)
C17 0.067(3) 0.059(3) 0.085(3) 0.017(2) 0.002(3) 0.002(2)
C18 0.068(3) 0.059(3) 0.089(3) 0.002(2) 0.009(3) 0.008(2)
C19 0.062(3) 0.069(3) 0.062(3) -0.004(2) 0.014(2) 0.004(2)
C20 0.049(2) 0.054(2) 0.048(2) -0.0011(17) 0.0007(19) -0.0023(19)
C21 0.057(3) 0.068(3) 0.059(2) 0.0046(19) 0.016(2) 0.002(2)
C22 0.050(2) 0.061(2) 0.048(2) -0.0061(18) 0.0030(18) -0.009(2)
C23 0.057(2) 0.056(2) 0.051(2) -0.0027(18) 0.0066(19) -0.014(2)
C24 0.088(3) 0.060(2) 0.060(3) -0.001(2) -0.004(3) -0.008(3)
C25 0.116(4) 0.075(3) 0.063(3) 0.011(2) -0.007(3) -0.011(3)
C26 0.153(6) 0.069(3) 0.084(4) 0.014(3) -0.006(4) 0.014(4)
C27 0.173(6) 0.051(3) 0.091(4) -0.004(2) -0.008(4) -0.009(4)
C28 0.114(4) 0.059(3) 0.064(3) -0.012(2) -0.007(3) -0.009(3)

loop_
_atom_type_symbol
_atom_type_description
_atom_type_scat_dispersion_real
_atom_type_scat_dispersion_imag
_atom_type_scat_source
C C 0.0033 0.0016 'International Tables Vol C Tables 4.2.6.8 and 6.1.1.4'
H H 0.0000 0.0000 'International Tables Vol C Tables 4.2.6.8 and 6.1.1.4'
N N 0.0061 0.0033 'International Tables Vol C Tables 4.2.6.8 and 6.1.1.4'
O O 0.0106 0.0060 'International Tables Vol C Tables 4.2.6.8 and 6.1.1.4'
S S 0.1246 0.1234 'International Tables Vol C Tables 4.2.6.8 and 6.1.1.4'

loop_
_geom_angle_atom_site_label_1
_geom_angle_atom_site_label_2
_geom_angle_atom_site_label_3
_geom_angle
O2 S1 O1 117.99(17)
O2 S1 N1 108.48(17)
O1 S1 N1 107.75(18)
O2 S1 C1 108.89(18)
O1 S1 C1 108.33(17)
N1 S1 C1 104.59(17)
O3 S2 O4 117.69(17)
O3 S2 N2 108.21(18)
O4 S2 N2 107.96(17)
O3 S2 C15 107.67(18)
O4 S2 C15 109.66(18)
N2 S2 C15 104.91(16)
C8 N1 S1 115.8(3)
C8 N1 H1A 106(3)
S1 N1 H1A 111(2)
C22 N2 S2 114.6(3)
C22 N2 H2A 115(3)
S2 N2 H2A 114(3)
C2 C1 C6 122.0(4)
C2 C1 S1 118.8(3)
C6 C1 S1 119.2(3)
C3 C2 C1 120.2(4)
C3 C2 H2 119.9
C1 C2 H2 119.9
C2 C3 C4 118.6(4)
C2 C3 H3 120.7
C4 C3 H3 120.7
C5 C4 C3 121.4(4)
C5 C4 H4 119.3
C3 C4 H4 119.3
C4 C5 C6 121.6(4)
C4 C5 H5 119.2
C6 C5 H5 119.2
C5 C6 C1 116.2(4)
C5 C6 C7 119.6(3)
C1 C6 C7 124.0(3)
C6 C7 C8 117.9(3)
C6 C7 H7A 107.8
C8 C7 H7A 107.8
C6 C7 H7B 107.8
C8 C7 H7B 107.8
H7A C7 H7B 107.2
N1 C8 C9 107.9(3)
N1 C8 C7 111.2(3)
C9 C8 C7 112.8(3)
N1 C8 H8 108.2
C9 C8 H8 108.2
C7 C8 H8 108.2
C14 C9 C10 109.8(4)
C14 C9 C8 112.7(3)
C10 C9 C8 113.6(3)
C14 C9 H9 106.8
C10 C9 H9 106.8
C8 C9 H9 106.8
C9 C10 C11 112.2(4)
C9 C10 H10A 109.2
C11 C10 H10A 109.2
C9 C10 H10B 109.2
C11 C10 H10B 109.2
H10A C10 H10B 107.9
C12 C11 C10 111.0(4)
C12 C11 H11A 109.4
C10 C11 H11A 109.4
C12 C11 H11B 109.4
C10 C11 H11B 109.4
H11A C11 H11B 108.0
C11 C12 C13 110.8(4)
C11 C12 H12A 109.5
C13 C12 H12A 109.5
C11 C12 H12B 109.5
C13 C12 H12B 109.5
H12A C12 H12B 108.1
C12 C13 C14 111.1(5)
C12 C13 H13A 109.4
C14 C13 H13A 109.4
C12 C13 H13B 109.4
C14 C13 H13B 109.4
H13A C13 H13B 108.0
C9 C14 C13 112.0(4)
C9 C14 H14A 109.2
C13 C14 H14A 109.2
C9 C14 H14B 109.2
C13 C14 H14B 109.2
H14A C14 H14B 107.9
C20 C15 C16 121.3(4)
C20 C15 S2 119.6(3)
C16 C15 S2 119.1(3)
C17 C16 C15 120.1(4)
C17 C16 H16 120.0
C15 C16 H16 120.0
C18 C17 C16 119.6(4)
C18 C17 H17 120.2
C16 C17 H17 120.2
C17 C18 C19 120.5(4)
C17 C18 H18 119.7
C19 C18 H18 119.7
C18 C19 C20 121.4(4)
C18 C19 H19 119.3
C20 C19 H19 119.3
C15 C20 C19 117.1(3)
C15 C20 C21 123.7(3)
C19 C20 C21 119.2(3)
C22 C21 C20 116.4(3)
C22 C21 H21A 108.2
C20 C21 H21A 108.2
C22 C21 H21B 108.2
C20 C21 H21B 108.2
H21A C21 H21B 107.3
N2 C22 C21 111.8(3)
N2 C22 C23 110.9(3)
C21 C22 C23 113.9(3)
N2 C22 H22 106.5
C21 C22 H22 106.5
C23 C22 H22 106.5
C24 C23 C28 110.0(4)
C24 C23 C22 115.1(3)
C28 C23 C22 111.9(3)
C24 C23 H23 106.4
C28 C23 H23 106.4
C22 C23 H23 106.4
C23 C24 C25 111.4(4)
C23 C24 H24A 109.3
C25 C24 H24A 109.3
C23 C24 H24B 109.3
C25 C24 H24B 109.3
H24A C24 H24B 108.0
C24 C25 C26 110.8(4)
C24 C25 H25A 109.5
C26 C25 H25A 109.5
C24 C25 H25B 109.5
C26 C25 H25B 109.5
H25A C25 H25B 108.1
C27 C26 C25 110.8(5)
C27 C26 H26A 109.5
C25 C26 H26A 109.5
C27 C26 H26B 109.5
C25 C26 H26B 109.5
H26A C26 H26B 108.1
C26 C27 C28 111.0(4)
C26 C27 H27A 109.4
C28 C27 H27A 109.4
C26 C27 H27B 109.4
C28 C27 H27B 109.4
H27A C27 H27B 108.0
C23 C28 C27 111.4(4)
C23 C28 H28A 109.4
C27 C28 H28A 109.4
C23 C28 H28B 109.4
C27 C28 H28B 109.4
H28A C28 H28B 108.0

loop_
_geom_bond_atom_site_label_1
_geom_bond_atom_site_label_2
_geom_bond_distance
S1 O2 1.421(3)
S1 O1 1.426(3)
S1 N1 1.609(3)
S1 C1 1.748(4)
S2 O3 1.421(3)
S2 O4 1.423(3)
S2 N2 1.608(3)
S2 C15 1.753(4)
N1 C8 1.483(5)
N1 H1A 0.79(2)
N2 C22 1.480(5)
N2 H2A 0.81(2)
C1 C2 1.381(5)
C1 C6 1.392(5)
C2 C3 1.357(6)
C2 H2 0.9300
C3 C4 1.377(6)
C3 H3 0.9300
C4 C5 1.359(6)
C4 H4 0.9300
C5 C6 1.382(5)
C5 H5 0.9300
C6 C7 1.502(5)
C7 C8 1.522(6)
C7 H7A 0.9700
C7 H7B 0.9700
C8 C9 1.521(5)
C8 H8 0.9800
C9 C14 1.511(6)
C9 C10 1.516(6)
C9 H9 0.9800
C10 C11 1.517(6)
C10 H10A 0.9700
C10 H10B 0.9700
C11 C12 1.500(8)
C11 H11A 0.9700
C11 H11B 0.9700
C12 C13 1.505(8)
C12 H12A 0.9700
C12 H12B 0.9700
C13 C14 1.524(6)
C13 H13A 0.9700
C13 H13B 0.9700
C14 H14A 0.9700
C14 H14B 0.9700
C15 C20 1.383(5)
C15 C16 1.383(5)
C16 C17 1.364(6)
C16 H16 0.9300
C17 C18 1.363(7)
C17 H17 0.9300
C18 C19 1.370(6)
C18 H18 0.9300
C19 C20 1.387(5)
C19 H19 0.9300
C20 C21 1.515(5)
C21 C22 1.506(5)
C21 H21A 0.9700
C21 H21B 0.9700
C22 C23 1.535(5)
C22 H22 0.9800
C23 C24 1.505(6)
C23 C28 1.506(5)
C23 H23 0.9800
C24 C25 1.519(6)
C24 H24A 0.9700
C24 H24B 0.9700
C25 C26 1.523(7)
C25 H25A 0.9700
C25 H25B 0.9700
C26 C27 1.497(8)
C26 H26A 0.9700
C26 H26B 0.9700
C27 C28 1.529(6)
C27 H27A 0.9700
C27 H27B 0.9700
C28 H28A 0.9700
C28 H28B 0.9700

loop_
_geom_hbond_atom_site_label_D
_geom_hbond_atom_site_label_H
_geom_hbond_atom_site_label_A
_geom_hbond_distance_DH
_geom_hbond_distance_HA
_geom_hbond_distance_DA
_geom_hbond_angle_DHA
N2 H2A O1 0.81(2) 2.26(2) 3.051(5) 167(3)
N1 H1A O4 0.79(2) 2.16(2) 2.921(4) 161(3)

loop_
_geom_torsion_atom_site_label_1
_geom_torsion_atom_site_label_2
_geom_torsion_atom_site_label_3
_geom_torsion_atom_site_label_4
_geom_torsion
O2 S1 N1 C8 -65.0(3)
O1 S1 N1 C8 166.2(3)
C1 S1 N1 C8 51.1(3)
O3 S2 N2 C22 -65.2(3)
O4 S2 N2 C22 166.4(3)
C15 S2 N2 C22 49.5(3)
O2 S1 C1 C2 -87.7(3)
O1 S1 C1 C2 41.8(3)
N1 S1 C1 C2 156.5(3)
O2 S1 C1 C6 92.8(3)
O1 S1 C1 C6 -137.8(3)
N1 S1 C1 C6 -23.0(3)
C6 C1 C2 C3 -1.5(6)
S1 C1 C2 C3 178.9(3)
C1 C2 C3 C4 -0.1(6)
C2 C3 C4 C5 1.5(7)
C3 C4 C5 C6 -1.3(7)
C4 C5 C6 C1 -0.3(6)
C4 C5 C6 C7 174.9(4)
C2 C1 C6 C5 1.7(5)
S1 C1 C6 C5 -178.7(3)
C2 C1 C6 C7 -173.2(4)
S1 C1 C6 C7 6.3(5)
C5 C6 C7 C8 172.2(4)
C1 C6 C7 C8 -13.0(6)
S1 N1 C8 C9 174.4(3)
S1 N1 C8 C7 -61.4(4)
C6 C7 C8 N1 38.9(5)
C6 C7 C8 C9 160.4(3)
N1 C8 C9 C14 -58.5(4)
C7 C8 C9 C14 178.2(4)
N1 C8 C9 C10 175.9(3)
C7 C8 C9 C10 52.6(5)
C14 C9 C10 C11 54.7(5)
C8 C9 C10 C11 -178.1(4)
C9 C10 C11 C12 -56.3(6)
C10 C11 C12 C13 56.3(7)
C11 C12 C13 C14 -56.3(7)
C10 C9 C14 C13 -54.4(6)
C8 C9 C14 C13 177.8(4)
C12 C13 C14 C9 56.0(7)
O3 S2 C15 C20 93.8(3)
O4 S2 C15 C20 -137.0(3)
N2 S2 C15 C20 -21.3(3)
O3 S2 C15 C16 -82.8(3)
O4 S2 C15 C16 46.4(4)
N2 S2 C15 C16 162.1(3)
C20 C15 C16 C17 -0.2(6)
S2 C15 C16 C17 176.3(3)
C15 C16 C17 C18 0.0(7)
C16 C17 C18 C19 -0.7(8)
C17 C18 C19 C20 1.6(8)
C16 C15 C20 C19 1.1(6)
S2 C15 C20 C19 -175.5(3)
C16 C15 C20 C21 -176.9(4)
S2 C15 C20 C21 6.5(5)
C18 C19 C20 C15 -1.8(6)
C18 C19 C20 C21 176.3(4)
C15 C20 C21 C22 -16.4(6)
C19 C20 C21 C22 165.6(4)
S2 N2 C22 C21 -63.7(4)
S2 N2 C22 C23 167.9(2)
C20 C21 C22 N2 43.8(5)
C20 C21 C22 C23 170.6(4)
N2 C22 C23 C24 65.5(4)
C21 C22 C23 C24 -61.8(5)
N2 C22 C23 C28 -61.1(5)
C21 C22 C23 C28 171.6(4)
C28 C23 C24 C25 -56.9(5)
C22 C23 C24 C25 175.5(4)
C23 C24 C25 C26 56.5(6)
C24 C25 C26 C27 -55.5(7)
C25 C26 C27 C28 55.4(7)
C24 C23 C28 C27 56.7(6)
C22 C23 C28 C27 -174.0(5)
C26 C27 C28 C23 -56.6(7)
